data_4305900
loop_
_publ_author_name
'Xueqin Song'
'Xiaoyan Zhou'
'Weisheng Liu'
'Wei Dou'
'Jingxin Ma'
'Xiaoliang Tang'
'Jiangrong Zheng'

_publ_section_title
;
Synthesis, Structures, and Luminescence Properties of Lanthanide Complexes
with Structurally Related New Tetrapodal Ligands Featuring Salicylamide
Pendant Arms
;
_journal_name_full 'Inorganic Chemistry'
_journal_page_first 11501
_journal_page_last 11513
_journal_paper_doi 10.1021/ic8008267
_journal_volume 47
_journal_year 2008
_chemical_formula_sum 'C76 H65.33 Er1.33 N14.67 O25.33'
_chemical_formula_weight 1812.44
_chemical_name_systematic
;

 ?

;
_space_group_IT_number 14
_symmetry_cell_setting monoclinic
_symmetry_space_group_name_Hall '-P 2yn'
_symmetry_space_group_name_H-M 'P 1 21/n 1'
_atom_sites_solution_hydrogens geom
_atom_sites_solution_primary direct
_atom_sites_solution_secondary difmap
_audit_creation_method SHELXL-97
_cell_angle_alpha 90.00
_cell_angle_beta 99.1440(10)
_cell_angle_gamma 90.00
_cell_formula_units_Z 3
_cell_length_a 18.4100(3)
_cell_length_b 14.8252(2)
_cell_length_c 24.2554(4)
_cell_measurement_reflns_used 7529
_cell_measurement_temperature 273(2)
_cell_measurement_theta_max 22.33
_cell_measurement_theta_min 2.33
_cell_volume 6535.95(18)
_computing_cell_refinement 'Bruker SMART'
_computing_data_collection 'Bruker SMART'
_computing_data_reduction 'Bruker SAINT'
_computing_molecular_graphics 'Bruker SHELXTL'
_computing_publication_material 'Bruker SHELXTL'
_computing_structure_refinement 'SHELXL-97 (Sheldrick, 1997)'
_computing_structure_solution 'SHELXS-97 (Sheldrick, 1990)'
_diffrn_ambient_temperature 273(2)
_diffrn_measured_fraction_theta_full 0.998
_diffrn_measured_fraction_theta_max 0.998
_diffrn_measurement_device_type 'CCD area detector'
_diffrn_measurement_method 'phi and omega scans'
_diffrn_radiation_monochromator graphite
_diffrn_radiation_source 'fine-focus sealed tube'
_diffrn_radiation_type MoK\a
_diffrn_radiation_wavelength 0.71073
_diffrn_reflns_av_R_equivalents 0.0422
_diffrn_reflns_av_sigmaI/netI 0.0498
_diffrn_reflns_limit_h_max 18
_diffrn_reflns_limit_h_min -22
_diffrn_reflns_limit_k_max 13
_diffrn_reflns_limit_k_min -17
_diffrn_reflns_limit_l_max 28
_diffrn_reflns_limit_l_min -29
_diffrn_reflns_number 33891
_diffrn_reflns_theta_full 25.15
_diffrn_reflns_theta_max 25.15
_diffrn_reflns_theta_min 1.77
_exptl_absorpt_coefficient_mu 1.360
_exptl_absorpt_correction_type none
_exptl_crystal_colour 'light pink'
_exptl_crystal_density_diffrn 1.381
_exptl_crystal_density_method 'not measured'
_exptl_crystal_description block
_exptl_crystal_F_000 2752
_exptl_crystal_size_max 0.32
_exptl_crystal_size_mid 0.23
_exptl_crystal_size_min 0.19
_refine_diff_density_max 0.826
_refine_diff_density_min -0.462
_refine_diff_density_rms 0.078
_refine_ls_extinction_method none
_refine_ls_goodness_of_fit_ref 1.009
_refine_ls_hydrogen_treatment mixed
_refine_ls_matrix_type full
_refine_ls_number_parameters 865
_refine_ls_number_reflns 11675
_refine_ls_number_restraints 100
_refine_ls_restrained_S_all 1.011
_refine_ls_R_factor_all 0.0634
_refine_ls_R_factor_gt 0.0381
_refine_ls_shift/su_max 0.003
_refine_ls_shift/su_mean 0.000
_refine_ls_structure_factor_coef Fsqd
_refine_ls_weighting_details 'calc w=1/[\s^2^(Fo^2^)+(0.0510P)^2^+0.6983P] where P=(Fo^2^+2Fc^2^)/3'
_refine_ls_weighting_scheme calc
_refine_ls_wR_factor_gt 0.0923
_refine_ls_wR_factor_ref 0.0997
_reflns_number_gt 8475
_reflns_number_total 11675
_reflns_threshold_expression >2sigma(I)
_cod_data_source_file ic8008267_si_009.cif
_cod_data_source_block p21n
_cod_depositor_comments
;
The following automatic conversions were performed:
'_symmetry_cell_setting' value 'Monoclinic' changed to 'monoclinic'
according to '/home/saulius/struct/CIF-dictionaries/cif_core.dic'
dictionary named 'cif_core.dic' version 2.4.1 from 2010-06-29.

Automatic conversion script
Id: cif_fix_enum 1527 2010-12-29 10:47:43Z saulius 
;
_cod_original_cell_volume 6535.94(18)
_cod_database_code 4305900

loop_
_symmetry_equiv_pos_as_xyz
'x, y, z'
'-x+1/2, y+1/2, -z+1/2'
'-x, -y, -z'
'x-1/2, -y-1/2, z-1/2'

loop_
_atom_site_label
_atom_site_type_symbol
_atom_site_fract_x
_atom_site_fract_y
_atom_site_fract_z
_atom_site_U_iso_or_equiv
_atom_site_adp_type
_atom_site_occupancy
_atom_site_symmetry_multiplicity
_atom_site_calc_flag
_atom_site_refinement_flags
_atom_site_disorder_assembly
_atom_site_disorder_group
Er1 Er 0.270117(10) 0.037881(12) 0.332399(8) 0.03966(8) Uani 1 1 d . . .
C1 C 0.2171(2) 0.4046(3) 0.44335(16) 0.0386(9) Uani 1 1 d . . .
C2 C 0.1593(2) 0.3514(3) 0.40397(16) 0.0403(10) Uani 1 1 d . . .
H2A H 0.1813 0.2979 0.3905 0.048 Uiso 1 1 calc R . .
H2B H 0.1197 0.3327 0.4235 0.048 Uiso 1 1 calc R . .
C3 C 0.0974(2) 0.3702(3) 0.30980(17) 0.0393(9) Uani 1 1 d . . .
C4 C 0.0746(2) 0.2815(3) 0.30653(19) 0.0485(11) Uani 1 1 d . . .
H4 H 0.0802 0.2462 0.3386 0.058 Uiso 1 1 calc R . .
C5 C 0.0432(3) 0.2446(3) 0.2557(2) 0.0619(13) Uani 1 1 d . . .
H5 H 0.0274 0.1850 0.2539 0.074 Uiso 1 1 calc R . .
C6 C 0.0355(3) 0.2962(3) 0.2079(2) 0.0681(14) Uani 1 1 d . . .
H6 H 0.0153 0.2711 0.1738 0.082 Uiso 1 1 calc R . .
C7 C 0.0579(3) 0.3859(3) 0.21070(19) 0.0582(12) Uani 1 1 d . . .
H7 H 0.0528 0.4203 0.1783 0.070 Uiso 1 1 calc R . .
C8 C 0.0875(2) 0.4245(3) 0.26117(16) 0.0412(10) Uani 1 1 d . . .
C9 C 0.1110(2) 0.5206(3) 0.26034(17) 0.0415(10) Uani 1 1 d . . .
C10 C 0.1202(3) 0.6693(3) 0.30545(19) 0.0532(12) Uani 1 1 d . . .
H10A H 0.0775 0.7012 0.3143 0.064 Uiso 1 1 calc R . .
H10B H 0.1288 0.6898 0.2691 0.064 Uiso 1 1 calc R . .
C11 C 0.1861(3) 0.6935(3) 0.34828(18) 0.0489(11) Uani 1 1 d . . .
C12 C 0.1785(3) 0.7416(3) 0.3954(2) 0.0693(15) Uani 1 1 d . . .
H12 H 0.1323 0.7583 0.4028 0.083 Uiso 1 1 calc R . .
C13 C 0.2421(4) 0.7646(4) 0.4318(2) 0.0779(17) Uani 1 1 d . . .
H13 H 0.2385 0.7965 0.4643 0.093 Uiso 1 1 calc R . .
C14 C 0.3097(4) 0.7408(3) 0.4201(2) 0.0719(15) Uani 1 1 d . . .
H14 H 0.3525 0.7557 0.4442 0.086 Uiso 1 1 calc R . .
C15 C 0.3120(3) 0.6948(3) 0.3721(2) 0.0639(13) Uani 1 1 d . . .
H15 H 0.3579 0.6795 0.3634 0.077 Uiso 1 1 calc R . .
C16 C 0.2777(2) 0.4324(3) 0.40993(17) 0.0438(10) Uani 1 1 d . . .
H16A H 0.2968 0.3797 0.3933 0.053 Uiso 1 1 calc R . .
H16B H 0.2581 0.4738 0.3803 0.053 Uiso 1 1 calc R . .
C17 C 0.3935(2) 0.5105(3) 0.42640(19) 0.0495(11) Uani 1 1 d . . .
C18 C 0.4074(3) 0.4874(3) 0.3737(2) 0.0577(12) Uani 1 1 d . . .
H18 H 0.3767 0.4468 0.3520 0.069 Uiso 1 1 calc R . .
C19 C 0.4674(3) 0.5247(4) 0.3531(3) 0.0743(16) Uani 1 1 d . . .
H19 H 0.4771 0.5085 0.3180 0.089 Uiso 1 1 calc R . .
C20 C 0.5120(3) 0.5857(4) 0.3854(3) 0.0836(18) Uani 1 1 d . . .
H20 H 0.5525 0.6100 0.3722 0.100 Uiso 1 1 calc R . .
C21 C 0.4968(3) 0.6108(4) 0.4369(3) 0.0730(15) Uani 1 1 d . . .
H21 H 0.5268 0.6532 0.4577 0.088 Uiso 1 1 calc R . .
C22 C 0.4383(2) 0.5748(3) 0.4583(2) 0.0547(12) Uani 1 1 d . . .
C23 C 0.4241(3) 0.6141(4) 0.5130(2) 0.0698(15) Uani 1 1 d . A .
C24 C 0.3624(4) 0.6143(5) 0.5928(3) 0.107(2) Uani 1 1 d . A .
H24A H 0.3329 0.6684 0.5850 0.129 Uiso 1 1 calc R . .
H24B H 0.4091 0.6320 0.6144 0.129 Uiso 1 1 calc R . .
C25 C 0.3253(5) 0.5540(6) 0.6261(3) 0.131(3) Uani 1 1 d D . .
C26 C 0.3578(8) 0.5440(10) 0.6857(4) 0.131(6) Uani 0.594(9) 1 d PDU A 1
C27 C 0.3368(11) 0.4731(12) 0.7196(6) 0.176(8) Uani 0.594(9) 1 d PDU A 1
C28 C 0.2832(10) 0.4130(13) 0.6921(6) 0.178(8) Uani 0.594(9) 1 d PDU A 1
C29 C 0.2550(6) 0.4297(8) 0.6344(4) 0.156(4) Uani 1 1 d D . .
C30 C 0.1857(2) 0.4896(3) 0.46550(18) 0.0472(11) Uani 1 1 d . . .
H30A H 0.2254 0.5252 0.4859 0.057 Uiso 1 1 calc R . .
H30B H 0.1616 0.5256 0.4345 0.057 Uiso 1 1 calc R . .
C31 C 0.1082(3) 0.5379(3) 0.53016(19) 0.0551(12) Uani 1 1 d . . .
C32 C 0.1273(3) 0.6264(3) 0.5214(2) 0.0721(15) Uani 1 1 d . . .
H32 H 0.1582 0.6388 0.4956 0.086 Uiso 1 1 calc R . .
C33 C 0.1020(4) 0.6956(4) 0.5495(3) 0.100(2) Uani 1 1 d . . .
H33 H 0.1158 0.7545 0.5429 0.120 Uiso 1 1 calc R . .
C34 C 0.0559(4) 0.6790(5) 0.5879(3) 0.108(2) Uani 1 1 d . . .
H34 H 0.0387 0.7262 0.6076 0.130 Uiso 1 1 calc R . .
C35 C 0.0357(3) 0.5919(5) 0.5966(3) 0.091(2) Uani 1 1 d . . .
H35 H 0.0043 0.5810 0.6223 0.110 Uiso 1 1 calc R . .
C36 C 0.0604(3) 0.5188(3) 0.5684(2) 0.0591(13) Uani 1 1 d . . .
C37 C 0.0335(3) 0.4288(4) 0.5829(2) 0.0677(15) Uani 1 1 d . . .
C38 C 0.0317(4) 0.2662(4) 0.5771(3) 0.098(2) Uani 1 1 d . . .
H38A H -0.0206 0.2631 0.5632 0.118 Uiso 1 1 calc R B 4
H38B H 0.0381 0.2618 0.6174 0.118 Uiso 1 1 calc R B 4
C39 C 0.0672(4) 0.1891(5) 0.5557(3) 0.098(2) Uani 1 1 d D C 4
C40 C 0.073(2) 0.1045(13) 0.5844(12) 0.142(11) Uani 0.43(2) 1 d PDU D 1
C41 C 0.122(2) 0.0341(16) 0.5722(16) 0.201(12) Uani 0.43(2) 1 d PDU D 1
C42 C 0.161(2) 0.0422(19) 0.5270(18) 0.189(16) Uani 0.43(2) 1 d PDU D 1
C43 C 0.1482(5) 0.1280(6) 0.5003(4) 0.125(3) Uani 1 1 d D C 4
C44 C 0.2487(2) 0.3425(3) 0.49129(16) 0.0432(10) Uani 1 1 d . . .
H44A H 0.2845 0.3745 0.5179 0.052 Uiso 1 1 calc R . .
H44B H 0.2099 0.3204 0.5105 0.052 Uiso 1 1 calc R . .
C45 C 0.3330(2) 0.2184(3) 0.50071(17) 0.0436(10) Uani 1 1 d . . .
C46 C 0.3359(3) 0.2099(3) 0.55769(19) 0.0596(13) Uani 1 1 d . . .
H46 H 0.3012 0.2389 0.5755 0.071 Uiso 1 1 calc R . .
C47 C 0.3906(3) 0.1579(4) 0.5883(2) 0.0692(15) Uani 1 1 d . . .
H47 H 0.3923 0.1517 0.6267 0.083 Uiso 1 1 calc R . .
C48 C 0.4422(3) 0.1156(4) 0.5627(2) 0.0762(16) Uani 1 1 d . . .
H48 H 0.4789 0.0808 0.5834 0.091 Uiso 1 1 calc R . .
C49 C 0.4394(3) 0.1248(3) 0.5063(2) 0.0649(14) Uani 1 1 d . . .
H49 H 0.4750 0.0969 0.4889 0.078 Uiso 1 1 calc R . .
C50 C 0.3845(2) 0.1750(3) 0.47456(17) 0.0455(10) Uani 1 1 d . . .
C51 C 0.3819(2) 0.1864(3) 0.41292(18) 0.0450(10) Uani 1 1 d . . .
C52 C 0.4515(3) 0.2422(4) 0.3417(2) 0.0672(14) Uani 1 1 d . . .
H52A H 0.4587 0.3061 0.3358 0.081 Uiso 1 1 calc R . .
H52B H 0.4077 0.2237 0.3165 0.081 Uiso 1 1 calc R . .
C53 C 0.5149(3) 0.1929(4) 0.3271(3) 0.0778(16) Uani 1 1 d . . .
C54 C 0.5489(5) 0.1248(5) 0.3577(4) 0.165(4) Uani 1 1 d . . .
H54 H 0.5322 0.1082 0.3905 0.198 Uiso 1 1 calc R . .
C55 C 0.6075(7) 0.0791(8) 0.3422(7) 0.250(8) Uani 1 1 d . . .
H55 H 0.6311 0.0327 0.3638 0.300 Uiso 1 1 calc R . .
C56 C 0.6288(8) 0.1054(10) 0.2940(6) 0.230(7) Uani 1 1 d . . .
H56 H 0.6671 0.0755 0.2809 0.276 Uiso 1 1 calc R . .
C57 C 0.5941(6) 0.1764(10) 0.2642(5) 0.191(5) Uani 1 1 d . . .
H57 H 0.6096 0.1932 0.2310 0.229 Uiso 1 1 calc R . .
C26A C 0.2726(15) 0.6163(18) 0.6585(10) 0.178(11) Uani 0.406(9) 1 d PDU A 2
C27A C 0.2153(16) 0.572(2) 0.6781(11) 0.177(11) Uani 0.406(9) 1 d PDU A 2
C28A C 0.2081(14) 0.4804(19) 0.6647(10) 0.160(11) Uani 0.406(9) 1 d PDU A 2
C40A C 0.0216(14) 0.1084(14) 0.5596(12) 0.165(10) Uani 0.57(2) 1 d PDU D 2
C41A C 0.0499(18) 0.0361(13) 0.5288(12) 0.195(11) Uani 0.57(2) 1 d PDU D 2
C42A C 0.1144(19) 0.0446(12) 0.5041(13) 0.186(13) Uani 0.57(2) 1 d PDU D 2
N1 N 0.10404(19) 0.5735(2) 0.30242(14) 0.0452(9) Uani 1 1 d . . .
H1 H 0.0886 0.5494 0.3307 0.054 Uiso 1 1 calc R . .
N2 N 0.2520(2) 0.6699(2) 0.33663(16) 0.0541(10) Uani 1 1 d . . .
N3 N 0.3756(3) 0.5760(3) 0.54078(18) 0.0721(12) Uani 1 1 d . . .
H3 H 0.3522 0.5284 0.5277 0.087 Uiso 1 1 calc R A .
N4 N 0.2889(3) 0.4847(4) 0.6039(2) 0.1001(17) Uani 1 1 d D A .
N5 N 0.0586(2) 0.3526(3) 0.56238(19) 0.0728(13) Uani 1 1 d . C .
H5A H 0.0909 0.3556 0.5404 0.087 Uiso 1 1 calc R . .
N6 N 0.1135(3) 0.1986(3) 0.5199(2) 0.0893(15) Uani 1 1 d . C 4
H6A H 0.1220 0.2519 0.5085 0.107 Uiso 1 1 calc R C 4
N7 N 0.4394(2) 0.2287(3) 0.39827(16) 0.0592(10) Uani 1 1 d . . .
H7A H 0.4719 0.2496 0.4246 0.071 Uiso 1 1 calc R . .
N8 N 0.5374(3) 0.2235(5) 0.2813(2) 0.119(2) Uani 1 1 d . . .
N9 N 0.3369(3) -0.0413(2) 0.43535(17) 0.0604(11) Uani 1 1 d . . .
N10 N 0.2378(2) -0.1075(3) 0.25466(17) 0.0541(10) Uani 1 1 d . . .
N11 N 0.1237(3) 0.0563(3) 0.3543(2) 0.0751(14) Uani 1 1 d . . .
O1 O 0.13124(15) 0.40932(17) 0.35792(11) 0.0418(7) Uani 1 1 d . . .
O2 O 0.13412(16) 0.55073(18) 0.21764(12) 0.0488(7) Uani 1 1 d . . .
O3 O 0.33545(16) 0.47558(19) 0.44822(12) 0.0513(8) Uani 1 1 d . . .
O4 O 0.4570(3) 0.6830(3) 0.53054(19) 0.1131(16) Uani 1 1 d . . .
O5 O 0.13366(16) 0.46714(18) 0.50177(12) 0.0511(8) Uani 1 1 d . . .
O6 O -0.0129(2) 0.4220(3) 0.61384(18) 0.1003(14) Uani 1 1 d . . .
O7 O 0.28302(16) 0.26911(19) 0.46700(11) 0.0522(8) Uani 1 1 d . . .
O8 O 0.33035(16) 0.15741(18) 0.37795(12) 0.0477(7) Uani 1 1 d . . .
O9 O 0.17230(18) 0.1136(2) 0.37097(13) 0.0594(8) Uani 1 1 d . . .
O10 O 0.0600(2) 0.0658(3) 0.3608(2) 0.1213(18) Uani 1 1 d . . .
O11 O 0.1441(2) -0.0113(3) 0.32910(18) 0.0797(11) Uani 1 1 d . . .
O12 O 0.2691(2) -0.0195(2) 0.42530(14) 0.0656(9) Uani 1 1 d . . .
O13 O 0.3648(2) -0.0720(2) 0.48044(15) 0.0792(11) Uani 1 1 d . . .
O14 O 0.37285(18) -0.0281(2) 0.39595(13) 0.0600(9) Uani 1 1 d . . .
O15 O 0.26689(17) -0.11952(19) 0.30477(14) 0.0565(8) Uani 1 1 d . . .
O16 O 0.2220(2) -0.1693(2) 0.22143(15) 0.0782(11) Uani 1 1 d . . .
O17 O 0.22622(19) -0.02708(18) 0.23929(13) 0.0584(9) Uani 1 1 d . . .
O18 O 0.2240(2) 0.1493(3) 0.27027(17) 0.0518(9) Uani 1 1 d . . .
O19 O 0.4993(5) 0.6239(6) 0.7943(4) 0.247(4) Uani 1 1 d . . .
H1W H 0.229(2) 0.147(3) 0.240(2) 0.050(16) Uiso 1 1 d . . .
H2W H 0.218(3) 0.197(4) 0.276(2) 0.08(2) Uiso 1 1 d . . .
H43 H 0.176(3) 0.141(4) 0.476(2) 0.11(2) Uiso 1 1 d D . .
H29 H 0.230(3) 0.396(3) 0.614(2) 0.09(2) Uiso 1 1 d D . .

loop_
_atom_site_aniso_label
_atom_site_aniso_U_11
_atom_site_aniso_U_22
_atom_site_aniso_U_33
_atom_site_aniso_U_23
_atom_site_aniso_U_13
_atom_site_aniso_U_12
Er1 0.04691(12) 0.03310(11) 0.03844(11) -0.00075(9) 0.00522(8) -0.00085(9)
C1 0.046(2) 0.037(2) 0.034(2) -0.0025(17) 0.0095(18) 0.0002(19)
C2 0.045(2) 0.040(2) 0.036(2) 0.0033(18) 0.0059(18) -0.0009(19)
C3 0.037(2) 0.040(2) 0.040(2) -0.0069(19) 0.0065(18) -0.0010(18)
C4 0.054(3) 0.041(3) 0.050(3) 0.002(2) 0.008(2) -0.002(2)
C5 0.067(3) 0.049(3) 0.065(3) -0.009(3) -0.003(3) -0.012(2)
C6 0.080(4) 0.064(3) 0.052(3) -0.007(3) -0.014(3) -0.015(3)
C7 0.069(3) 0.059(3) 0.043(3) 0.004(2) -0.003(2) -0.006(3)
C8 0.046(3) 0.043(2) 0.034(2) 0.0007(18) 0.0050(19) -0.005(2)
C9 0.038(2) 0.049(3) 0.037(2) 0.006(2) 0.0033(18) 0.0003(19)
C10 0.067(3) 0.041(3) 0.052(3) 0.007(2) 0.013(2) -0.003(2)
C11 0.073(3) 0.031(2) 0.043(3) 0.0054(19) 0.011(2) -0.008(2)
C12 0.090(4) 0.064(3) 0.059(3) -0.012(3) 0.029(3) -0.018(3)
C13 0.120(5) 0.066(4) 0.050(3) -0.013(3) 0.019(3) -0.025(4)
C14 0.095(5) 0.053(3) 0.059(4) 0.003(3) -0.014(3) -0.007(3)
C15 0.076(4) 0.043(3) 0.068(4) 0.009(3) -0.002(3) 0.000(3)
C16 0.049(3) 0.050(3) 0.033(2) -0.0018(19) 0.0099(19) -0.003(2)
C17 0.043(3) 0.050(3) 0.054(3) 0.006(2) 0.002(2) 0.002(2)
C18 0.054(3) 0.056(3) 0.066(3) 0.005(2) 0.017(2) -0.003(2)
C19 0.063(4) 0.080(4) 0.088(4) 0.017(3) 0.035(3) 0.002(3)
C20 0.049(3) 0.082(4) 0.122(6) 0.031(4) 0.020(4) -0.011(3)
C21 0.050(3) 0.069(4) 0.095(5) 0.017(3) -0.003(3) -0.011(3)
C22 0.044(3) 0.050(3) 0.066(3) 0.005(2) -0.004(2) -0.004(2)
C23 0.065(4) 0.060(3) 0.073(4) -0.001(3) -0.026(3) -0.004(3)
C24 0.143(6) 0.104(5) 0.073(5) -0.036(4) 0.008(4) 0.001(5)
C25 0.144(7) 0.171(8) 0.089(6) -0.069(6) 0.053(5) -0.051(6)
C26 0.131(12) 0.198(16) 0.064(8) -0.027(9) 0.018(7) -0.012(10)
C27 0.216(18) 0.25(2) 0.075(10) -0.022(11) 0.050(11) -0.023(14)
C28 0.22(2) 0.24(2) 0.095(12) -0.040(12) 0.079(12) -0.054(16)
C29 0.159(9) 0.218(11) 0.104(8) -0.066(8) 0.062(7) -0.075(8)
C30 0.054(3) 0.047(3) 0.043(3) -0.002(2) 0.015(2) 0.001(2)
C31 0.051(3) 0.063(3) 0.052(3) -0.017(2) 0.011(2) 0.009(2)
C32 0.078(4) 0.055(3) 0.092(4) -0.016(3) 0.038(3) -0.002(3)
C33 0.108(5) 0.068(4) 0.139(6) -0.038(4) 0.066(5) -0.010(4)
C34 0.110(6) 0.083(5) 0.142(7) -0.052(5) 0.051(5) 0.003(4)
C35 0.089(4) 0.098(5) 0.100(5) -0.038(4) 0.050(4) 0.002(4)
C36 0.050(3) 0.074(4) 0.058(3) -0.013(3) 0.023(2) 0.006(2)
C37 0.065(3) 0.090(4) 0.054(3) 0.007(3) 0.025(3) 0.017(3)
C38 0.106(5) 0.088(5) 0.115(6) 0.021(4) 0.065(5) 0.004(4)
C39 0.131(6) 0.078(4) 0.098(5) 0.002(4) 0.060(5) -0.019(4)
C40 0.21(3) 0.082(13) 0.18(2) 0.007(14) 0.15(2) 0.003(17)
C41 0.33(3) 0.090(14) 0.23(3) 0.052(16) 0.18(2) 0.047(18)
C42 0.21(3) 0.092(17) 0.30(4) 0.081(19) 0.16(3) 0.026(17)
C43 0.169(8) 0.103(6) 0.124(7) -0.049(5) 0.084(6) -0.035(6)
C44 0.050(3) 0.048(3) 0.033(2) -0.0001(19) 0.0119(19) 0.004(2)
C45 0.051(3) 0.040(2) 0.038(2) 0.0029(19) 0.001(2) 0.000(2)
C46 0.065(3) 0.068(3) 0.047(3) 0.004(2) 0.012(2) 0.007(3)
C47 0.084(4) 0.077(4) 0.042(3) 0.010(3) -0.005(3) 0.006(3)
C48 0.087(4) 0.074(4) 0.058(3) 0.000(3) -0.018(3) 0.024(3)
C49 0.069(3) 0.061(3) 0.059(3) -0.007(3) -0.008(3) 0.015(3)
C50 0.054(3) 0.037(2) 0.042(2) -0.0022(19) -0.002(2) 0.000(2)
C51 0.047(3) 0.038(2) 0.049(3) -0.010(2) 0.004(2) 0.004(2)
C52 0.068(4) 0.084(4) 0.051(3) -0.011(3) 0.014(3) -0.015(3)
C53 0.081(4) 0.079(4) 0.079(4) -0.014(3) 0.031(3) -0.018(3)
C54 0.203(10) 0.097(6) 0.235(11) 0.057(7) 0.159(9) 0.053(6)
C55 0.265(15) 0.161(10) 0.38(2) 0.105(12) 0.225(16) 0.101(10)
C56 0.243(15) 0.240(15) 0.247(16) 0.055(12) 0.167(13) 0.125(12)
C57 0.133(9) 0.300(16) 0.164(10) 0.019(10) 0.097(8) 0.040(9)
C26A 0.19(2) 0.22(3) 0.140(19) -0.081(18) 0.057(17) 0.03(2)
C27A 0.17(2) 0.27(3) 0.115(17) -0.032(19) 0.070(15) -0.01(2)
C28A 0.137(18) 0.27(3) 0.084(15) -0.012(18) 0.049(14) 0.01(2)
C40A 0.150(19) 0.091(12) 0.27(3) 0.017(14) 0.090(19) -0.022(13)
C41A 0.30(3) 0.084(11) 0.24(2) -0.001(13) 0.14(2) -0.054(15)
C42A 0.29(3) 0.069(11) 0.24(2) -0.023(12) 0.18(2) -0.013(15)
N1 0.060(2) 0.042(2) 0.036(2) 0.0047(16) 0.0140(17) -0.0078(17)
N2 0.069(3) 0.035(2) 0.057(2) 0.0009(17) 0.004(2) 0.0030(19)
N3 0.085(3) 0.071(3) 0.060(3) -0.021(2) 0.010(2) -0.013(3)
N4 0.093(4) 0.131(5) 0.076(4) -0.026(4) 0.013(3) -0.006(4)
N5 0.078(3) 0.072(3) 0.080(3) 0.007(2) 0.046(3) 0.003(2)
N6 0.108(4) 0.080(3) 0.089(4) -0.001(3) 0.045(3) -0.021(3)
N7 0.059(3) 0.067(3) 0.050(2) -0.014(2) 0.003(2) -0.013(2)
N8 0.094(4) 0.184(6) 0.086(4) 0.009(4) 0.033(3) 0.017(4)
N9 0.085(3) 0.044(2) 0.048(3) 0.002(2) 0.000(2) 0.001(2)
N10 0.062(3) 0.034(2) 0.063(3) -0.002(2) 0.003(2) -0.0035(19)
N11 0.053(3) 0.070(3) 0.108(4) 0.017(3) 0.029(3) 0.006(3)
O1 0.0552(18) 0.0345(16) 0.0346(15) -0.0005(12) 0.0036(13) -0.0008(13)
O2 0.0566(19) 0.0516(19) 0.0394(17) 0.0085(14) 0.0110(14) -0.0011(14)
O3 0.0483(18) 0.060(2) 0.0463(18) -0.0055(14) 0.0090(14) -0.0160(15)
O4 0.122(4) 0.096(3) 0.107(3) -0.024(3) -0.024(3) -0.054(3)
O5 0.0567(19) 0.0508(18) 0.0499(18) -0.0056(15) 0.0210(15) 0.0034(15)
O6 0.103(3) 0.117(3) 0.099(3) 0.007(3) 0.071(3) 0.016(3)
O7 0.062(2) 0.0585(19) 0.0346(16) -0.0006(14) 0.0039(14) 0.0223(16)
O8 0.0509(18) 0.0473(18) 0.0429(17) -0.0123(14) 0.0016(14) -0.0034(14)
O9 0.059(2) 0.054(2) 0.067(2) 0.0054(17) 0.0181(17) 0.0029(17)
O10 0.061(3) 0.109(3) 0.204(6) 0.008(3) 0.053(3) 0.002(2)
O11 0.061(2) 0.066(2) 0.113(3) -0.011(2) 0.017(2) -0.0107(19)
O12 0.071(2) 0.069(2) 0.059(2) 0.0176(17) 0.0149(18) 0.0034(19)
O13 0.112(3) 0.065(2) 0.053(2) 0.0158(18) -0.012(2) 0.003(2)
O14 0.066(2) 0.066(2) 0.0464(19) 0.0017(16) 0.0045(16) 0.0143(17)
O15 0.070(2) 0.0372(17) 0.058(2) 0.0071(15) -0.0014(17) 0.0013(15)
O16 0.114(3) 0.0375(19) 0.075(2) -0.0195(18) -0.010(2) -0.0029(19)
O17 0.082(2) 0.0323(19) 0.055(2) 0.0033(14) -0.0085(17) -0.0015(15)
O18 0.071(2) 0.037(2) 0.048(2) 0.0018(17) 0.0128(18) 0.0051(17)
O19 0.240(8) 0.248(9) 0.252(10) 0.089(7) 0.038(7) 0.049(7)

loop_
_atom_type_symbol
_atom_type_description
_atom_type_scat_dispersion_real
_atom_type_scat_dispersion_imag
_atom_type_scat_source
C C 0.0033 0.0016 'International Tables Vol C Tables 4.2.6.8 and 6.1.1.4'
H H 0.0000 0.0000 'International Tables Vol C Tables 4.2.6.8 and 6.1.1.4'
N N 0.0061 0.0033 'International Tables Vol C Tables 4.2.6.8 and 6.1.1.4'
O O 0.0106 0.0060 'International Tables Vol C Tables 4.2.6.8 and 6.1.1.4'
Er Er -0.2586 4.9576 'International Tables Vol C Tables 4.2.6.8 and 6.1.1.4'

loop_
_geom_angle_atom_site_label_1
_geom_angle_atom_site_label_2
_geom_angle_atom_site_label_3
_geom_angle
_geom_angle_site_symmetry_1
_geom_angle_site_symmetry_3
_geom_angle_publ_flag
O8 Er1 O2 80.61(10) . 2_545 ?
O8 Er1 O18 81.96(13) . . ?
O2 Er1 O18 80.19(12) 2_545 . ?
O8 Er1 O12 84.09(11) . . ?
O2 Er1 O12 129.97(11) 2_545 . ?
O18 Er1 O12 143.78(14) . . ?
O8 Er1 O11 129.77(12) . . ?
O2 Er1 O11 144.86(13) 2_545 . ?
O18 Er1 O11 86.71(13) . . ?
O12 Er1 O11 76.98(13) . . ?
O8 Er1 O15 150.45(10) . . ?
O2 Er1 O15 85.48(10) 2_545 . ?
O18 Er1 O15 121.23(13) . . ?
O12 Er1 O15 85.13(11) . . ?
O11 Er1 O15 73.73(12) . . ?
O8 Er1 O9 77.74(11) . . ?
O2 Er1 O9 147.21(10) 2_545 . ?
O18 Er1 O9 72.67(13) . . ?
O12 Er1 O9 71.77(11) . . ?
O11 Er1 O9 52.24(12) . . ?
O15 Er1 O9 124.28(11) . . ?
O8 Er1 O14 74.81(10) . . ?
O2 Er1 O14 77.59(11) 2_545 . ?
O18 Er1 O14 150.03(12) . . ?
O12 Er1 O14 52.42(11) . . ?
O11 Er1 O14 122.75(13) . . ?
O15 Er1 O14 76.81(10) . . ?
O9 Er1 O14 119.20(11) . . ?
O8 Er1 O17 144.01(10) . . ?
O2 Er1 O17 73.55(11) 2_545 . ?
O18 Er1 O17 69.43(12) . . ?
O12 Er1 O17 131.81(11) . . ?
O11 Er1 O17 71.33(13) . . ?
O15 Er1 O17 51.85(10) . . ?
O9 Er1 O17 112.16(11) . . ?
O14 Er1 O17 121.87(10) . . ?
O8 Er1 N11 103.75(13) . . ?
O2 Er1 N11 156.81(13) 2_545 . ?
O18 Er1 N11 77.95(13) . . ?
O12 Er1 N11 73.19(13) . . ?
O11 Er1 N11 26.20(12) . . ?
O15 Er1 N11 99.30(13) . . ?
O9 Er1 N11 26.05(11) . . ?
O14 Er1 N11 125.59(13) . . ?
O17 Er1 N11 91.49(14) . . ?
O8 Er1 N9 77.71(11) . . ?
O2 Er1 N9 103.65(12) 2_545 . ?
O18 Er1 N9 158.31(13) . . ?
O12 Er1 N9 26.34(12) . . ?
O11 Er1 N9 100.49(14) . . ?
O15 Er1 N9 80.46(11) . . ?
O9 Er1 N9 95.48(12) . . ?
O14 Er1 N9 26.10(11) . . ?
O17 Er1 N9 132.24(10) . . ?
N11 Er1 N9 99.52(14) . . ?
O8 Er1 N10 159.73(10) . . ?
O2 Er1 N10 79.14(10) 2_545 . ?
O18 Er1 N10 95.30(14) . . ?
O12 Er1 N10 108.54(12) . . ?
O11 Er1 N10 69.74(13) . . ?
O15 Er1 N10 25.93(10) . . ?
O9 Er1 N10 120.78(11) . . ?
O14 Er1 N10 99.95(11) . . ?
O17 Er1 N10 25.94(9) . . ?
N11 Er1 N10 95.23(14) . . ?
N9 Er1 N10 106.38(11) . . ?
C30 C1 C44 110.6(3) . . ?
C30 C1 C2 112.4(3) . . ?
C44 C1 C2 108.0(3) . . ?
C30 C1 C16 108.2(3) . . ?
C44 C1 C16 110.1(3) . . ?
C2 C1 C16 107.5(3) . . ?
O1 C2 C1 107.8(3) . . ?
O1 C3 C4 123.3(4) . . ?
O1 C3 C8 116.9(3) . . ?
C4 C3 C8 119.8(4) . . ?
C3 C4 C5 120.4(4) . . ?
C6 C5 C4 120.1(4) . . ?
C5 C6 C7 120.0(4) . . ?
C8 C7 C6 120.8(4) . . ?
C7 C8 C3 118.8(4) . . ?
C7 C8 C9 117.3(4) . . ?
C3 C8 C9 123.8(4) . . ?
O2 C9 N1 121.0(4) . . ?
O2 C9 C8 119.1(4) . . ?
N1 C9 C8 119.9(4) . . ?
N1 C10 C11 113.8(4) . . ?
N2 C11 C12 121.8(5) . . ?
N2 C11 C10 116.8(4) . . ?
C12 C11 C10 121.3(5) . . ?
C11 C12 C13 118.0(5) . . ?
C14 C13 C12 120.5(5) . . ?
C15 C14 C13 117.5(5) . . ?
N2 C15 C14 123.7(5) . . ?
O3 C16 C1 107.5(3) . . ?
O3 C17 C18 122.3(4) . . ?
O3 C17 C22 118.0(4) . . ?
C18 C17 C22 119.7(4) . . ?
C17 C18 C19 120.4(5) . . ?
C20 C19 C18 119.3(6) . . ?
C21 C20 C19 120.4(5) . . ?
C20 C21 C22 121.5(5) . . ?
C21 C22 C17 118.7(5) . . ?
C21 C22 C23 116.0(5) . . ?
C17 C22 C23 125.1(4) . . ?
O4 C23 N3 121.0(6) . . ?
O4 C23 C22 118.7(6) . . ?
N3 C23 C22 120.4(5) . . ?
N3 C24 C25 113.9(6) . . ?
N4 C25 C24 121.2(7) . . ?
N4 C25 C26 115.3(9) . . ?
C24 C25 C26 117.0(9) . . ?
N4 C25 C26A 109.9(11) . . ?
C24 C25 C26A 106.8(12) . . ?
C26 C25 C26A 76.4(11) . . ?
C27 C26 C25 122.1(13) . . ?
C28 C27 C26 115.2(15) . . ?
C27 C28 C29 117.9(14) . . ?
N4 C29 C28A 109.9(14) . . ?
N4 C29 C28 121.5(11) . . ?
C28A C29 C28 75.2(13) . . ?
O5 C30 C1 110.6(3) . . ?
O5 C31 C32 122.1(4) . . ?
O5 C31 C36 118.3(4) . . ?
C32 C31 C36 119.5(4) . . ?
C33 C32 C31 121.8(5) . . ?
C32 C33 C34 120.1(6) . . ?
C35 C34 C33 118.9(5) . . ?
C34 C35 C36 122.8(6) . . ?
C35 C36 C31 116.9(5) . . ?
C35 C36 C37 115.9(5) . . ?
C31 C36 C37 127.2(4) . . ?
O6 C37 N5 118.1(5) . . ?
O6 C37 C36 120.6(5) . . ?
N5 C37 C36 121.3(4) . . ?
N5 C38 C39 114.9(5) . . ?
N6 C39 C38 121.7(6) . . ?
C42 C41 C40 121(2) . . ?
O7 C44 C1 106.5(3) . . ?
O7 C45 C46 124.7(4) . . ?
O7 C45 C50 115.5(4) . . ?
C46 C45 C50 119.8(4) . . ?
C45 C46 C47 119.8(5) . . ?
C48 C47 C46 120.6(5) . . ?
C49 C48 C47 119.4(5) . . ?
C48 C49 C50 121.2(5) . . ?
C45 C50 C49 119.2(4) . . ?
C45 C50 C51 119.3(4) . . ?
C49 C50 C51 121.4(4) . . ?
O8 C51 N7 122.4(4) . . ?
O8 C51 C50 122.8(4) . . ?
N7 C51 C50 114.9(4) . . ?
N7 C52 C53 114.2(5) . . ?
N8 C53 C54 122.6(6) . . ?
N8 C53 C52 113.4(6) . . ?
C54 C53 C52 124.0(6) . . ?
C53 C54 C55 122.3(9) . . ?
C56 C55 C54 116.4(11) . . ?
C55 C56 C57 120.0(11) . . ?
N8 C57 C56 122.9(10) . . ?
C27A C26A C25 116(2) . . ?
C26A C27A C28A 115(3) . . ?
C27A C28A C29 126(2) . . ?
C42A C41A C40A 123.0(16) . . ?
C9 N1 C10 125.6(4) . . ?
C11 N2 C15 118.4(4) . . ?
C23 N3 C24 119.8(5) . . ?
C25 N4 C29 121.1(7) . . ?
C37 N5 C38 120.3(4) . . ?
C39 N6 C43 122.8(6) . . ?
C51 N7 C52 125.0(4) . . ?
C53 N8 C57 115.6(8) . . ?
O13 N9 O14 122.6(5) . . ?
O13 N9 O12 121.8(5) . . ?
O14 N9 O12 115.6(4) . . ?
O13 N9 Er1 177.4(3) . . ?
O14 N9 Er1 58.6(2) . . ?
O12 N9 Er1 57.1(2) . . ?
O16 N10 O17 120.2(4) . . ?
O16 N10 O15 123.3(4) . . ?
O17 N10 O15 116.5(4) . . ?
O16 N10 Er1 178.3(3) . . ?
O17 N10 Er1 59.3(2) . . ?
O15 N10 Er1 57.3(2) . . ?
O10 N11 O9 122.2(5) . . ?
O10 N11 O11 121.5(5) . . ?
O9 N11 O11 116.3(4) . . ?
O10 N11 Er1 176.6(4) . . ?
O9 N11 Er1 58.4(2) . . ?
O11 N11 Er1 57.9(2) . . ?
C3 O1 C2 118.0(3) . . ?
C9 O2 Er1 142.2(3) . 2 ?
C17 O3 C16 117.3(3) . . ?
C31 O5 C30 116.2(3) . . ?
C45 O7 C44 118.3(3) . . ?
C51 O8 Er1 149.1(3) . . ?
N11 O9 Er1 95.6(3) . . ?
N11 O11 Er1 95.9(3) . . ?
N9 O12 Er1 96.6(3) . . ?
N9 O14 Er1 95.3(3) . . ?
N10 O15 Er1 96.8(2) . . ?
N10 O17 Er1 94.8(2) . . ?

loop_
_geom_bond_atom_site_label_1
_geom_bond_atom_site_label_2
_geom_bond_distance
_geom_bond_site_symmetry_2
_geom_bond_publ_flag
Er1 O8 2.281(3) . ?
Er1 O2 2.302(3) 2_545 ?
Er1 O18 2.305(3) . ?
Er1 O12 2.412(3) . ?
Er1 O11 2.421(4) . ?
Er1 O15 2.426(3) . ?
Er1 O9 2.432(3) . ?
Er1 O14 2.446(3) . ?
Er1 O17 2.470(3) . ?
Er1 N11 2.842(5) . ?
Er1 N9 2.855(4) . ?
Er1 N10 2.863(4) . ?
C1 C30 1.521(5) . ?
C1 C44 1.524(5) . ?
C1 C2 1.531(5) . ?
C1 C16 1.535(5) . ?
C2 O1 1.438(4) . ?
C3 O1 1.362(4) . ?
C3 C4 1.379(5) . ?
C3 C8 1.416(5) . ?
C4 C5 1.388(6) . ?
C5 C6 1.376(7) . ?
C6 C7 1.390(6) . ?
C7 C8 1.383(6) . ?
C8 C9 1.489(6) . ?
C9 O2 1.263(5) . ?
C9 N1 1.310(5) . ?
C10 N1 1.450(5) . ?
C10 C11 1.510(6) . ?
C11 N2 1.337(6) . ?
C11 C12 1.373(6) . ?
C12 C13 1.391(7) . ?
C13 C14 1.365(8) . ?
C14 C15 1.356(7) . ?
C15 N2 1.340(6) . ?
C16 O3 1.446(5) . ?
C17 O3 1.367(5) . ?
C17 C18 1.386(6) . ?
C17 C22 1.409(6) . ?
C18 C19 1.396(6) . ?
C19 C20 1.378(8) . ?
C20 C21 1.374(8) . ?
C21 C22 1.376(7) . ?
C22 C23 1.511(7) . ?
C23 O4 1.228(6) . ?
C23 N3 1.327(7) . ?
C24 N3 1.440(7) . ?
C24 C25 1.446(9) . ?
C25 N4 1.296(8) . ?
C25 C26 1.483(11) . ?
C25 C26A 1.63(2) . ?
C26 C27 1.426(12) . ?
C27 C28 1.415(12) . ?
C28 C29 1.434(12) . ?
C29 N4 1.322(10) . ?
C29 C28A 1.432(16) . ?
C30 O5 1.440(5) . ?
C31 O5 1.377(5) . ?
C31 C32 1.383(6) . ?
C31 C36 1.407(6) . ?
C32 C33 1.354(7) . ?
C33 C34 1.379(8) . ?
C34 C35 1.369(8) . ?
C35 C36 1.395(7) . ?
C36 C37 1.484(7) . ?
C37 O6 1.227(5) . ?
C37 N5 1.346(6) . ?
C38 N5 1.438(6) . ?
C38 C39 1.452(8) . ?
C39 N6 1.318(7) . ?
C40 C41 1.445(17) . ?
C41 C42 1.410(19) . ?
C43 N6 1.351(8) . ?
C44 O7 1.430(4) . ?
C45 O7 1.356(5) . ?
C45 C46 1.381(6) . ?
C45 C50 1.381(6) . ?
C46 C47 1.388(6) . ?
C47 C48 1.367(7) . ?
C48 C49 1.367(7) . ?
C49 C50 1.386(6) . ?
C50 C51 1.498(6) . ?
C51 O8 1.245(5) . ?
C51 N7 1.326(5) . ?
C52 N7 1.440(6) . ?
C52 C53 1.467(7) . ?
C53 N8 1.327(7) . ?
C53 C54 1.346(9) . ?
C54 C55 1.377(11) . ?
C55 C56 1.350(14) . ?
C56 C57 1.375(14) . ?
C57 N8 1.373(11) . ?
C26A C27A 1.388(18) . ?
C27A C28A 1.399(18) . ?
C40A C41A 1.449(17) . ?
C41A C42A 1.419(17) . ?
N9 O13 1.221(5) . ?
N9 O14 1.261(5) . ?
N9 O12 1.275(5) . ?
N10 O16 1.224(4) . ?
N10 O17 1.257(4) . ?
N10 O15 1.261(5) . ?
N11 O10 1.215(5) . ?
N11 O9 1.254(5) . ?
N11 O11 1.262(5) . ?
O2 Er1 2.302(3) 2 ?
